data_7202076
loop_
_publ_author_name
'Bernard, Guy M.'
'Feindel, Kirk W.'
'Wasylishen, Roderick E.'
'Cameron, T. Stanley'

_publ_section_title
;
 Solid-state phosphorus-31 NMR spectroscopy of a multiple-spin system:
 an investigation of a rhodium--triphosphine complex
;
_journal_issue 36
_journal_name_full 'Physical Chemistry Chemical Physics'
_journal_page_first 5552
_journal_page_last 5563
_journal_paper_doi 10.1039/b803596b
_journal_volume 10
_journal_year 2008
_chemical_formula_moiety 'C31 H41 F6 P4 Rh '
_chemical_formula_sum 'C31 H41 F6 P4 Rh'
_chemical_formula_weight 754.46
_space_group_IT_number 14
_symmetry_cell_setting monoclinic
_symmetry_Int_Tables_number 14
_symmetry_space_group_name_Hall '-P 2yn'
_symmetry_space_group_name_H-M 'P 1 21/n 1'
_cell_angle_alpha 90.0000
_cell_angle_beta 93.396(16)
_cell_angle_gamma 90.0000
_cell_formula_units_Z 4
_cell_length_a 13.0859(29)
_cell_length_b 17.6276(26)
_cell_length_c 14.3952(27)
_cell_measurement_reflns_used 25
_cell_measurement_temperature 296.1
_cell_measurement_theta_max 39.9
_cell_measurement_theta_min 39.4
_cell_volume 3314.8(11)
_computing_cell_refinement 'MSC/AFC Diffractometer Control'
_computing_data_collection 'MSC/AFC Diffractometer Control'
_computing_data_reduction CrystalStructure
_computing_publication_material 'CrystalStructure 3.8'
_computing_structure_refinement SHELXL
_computing_structure_solution SIR92
_diffrn_measured_fraction_theta_full 0.895
_diffrn_measured_fraction_theta_max 0.895
_diffrn_measurement_device_type 'Rigaku AFC5R'
_diffrn_measurement_method \w-2\q
_diffrn_radiation_type 'Cu K\a'
_diffrn_radiation_wavelength 1.54178
_diffrn_reflns_av_R_equivalents 0.026
_diffrn_reflns_limit_h_max 15
_diffrn_reflns_limit_h_min 0
_diffrn_reflns_limit_k_max 20
_diffrn_reflns_limit_k_min 0
_diffrn_reflns_limit_l_max 16
_diffrn_reflns_limit_l_min -16
_diffrn_reflns_number 5635
_diffrn_reflns_theta_full 67.83
_diffrn_reflns_theta_max 67.83
_diffrn_standards_decay_% 0.74
_diffrn_standards_interval_count 0
_diffrn_standards_number 3
_exptl_absorpt_coefficient_mu 6.472
_exptl_absorpt_correction_T_max 0.524
_exptl_absorpt_correction_T_min 0.374
_exptl_absorpt_correction_type psi-scan
_exptl_absorpt_process_details '(North, Phillips & Mathews, 1968)'
_exptl_crystal_colour yellow
_exptl_crystal_density_diffrn 1.512
_exptl_crystal_density_method 'not measured'
_exptl_crystal_description plates
_exptl_crystal_F_000 1544.00
_exptl_crystal_size_max 0.30
_exptl_crystal_size_mid 0.15
_exptl_crystal_size_min 0.10
_refine_diff_density_max 0.52
_refine_diff_density_min -1.14
_refine_ls_extinction_coef 0.00014(3)
_refine_ls_extinction_method SHELXL
_refine_ls_goodness_of_fit_ref 1.019
_refine_ls_hydrogen_treatment refall
_refine_ls_number_parameters 416
_refine_ls_number_reflns 5380
_refine_ls_R_factor_gt 0.0350
_refine_ls_shift/su_max 0.0010
_refine_ls_structure_factor_coef Fsqd
_refine_ls_weighting_details 'w = 1/[\s^2^(Fo^2^)+(0.0479P)^2^+4.9016P] where P=(Fo^2^+2Fc^2^)/3'
_refine_ls_weighting_scheme calc
_refine_ls_wR_factor_ref 0.1052
_reflns_number_gt 3706
_reflns_number_total 5380
_reflns_threshold_expression F^2^>2.0\s(F^2^)
_cod_data_source_file b803596b.txt
_cod_data_source_block '_wasy10___________________'
_cod_original_formula_sum 'C31 H41 F6 P4 Rh '
_cod_database_code 7202076

loop_
_symmetry_equiv_pos_site_id
_symmetry_equiv_pos_as_xyz
1 +X,+Y,+Z
2 1/2-X,1/2+Y,1/2-Z
3 -X,-Y,-Z
4 1/2+X,1/2-Y,1/2+Z

loop_
_atom_site_label
_atom_site_type_symbol
_atom_site_fract_x
_atom_site_fract_y
_atom_site_fract_z
_atom_site_U_iso_or_equiv
_atom_site_adp_type
_atom_site_occupancy
_atom_site_symmetry_multiplicity
_atom_site_calc_flag
_atom_site_refinement_flags
_atom_site_disorder_assembly
_atom_site_disorder_group
Rh(1) Rh 0.29398(2) 0.02569(2) 0.29510(2) 0.03140(12) Uani 1.00 1 d . . .
P(2) P 0.32199(10) -0.08689(7) 0.37914(9) 0.0409(3) Uani 1.00 1 d . . .
P(1) P 0.12198(9) 0.00337(7) 0.27062(9) 0.0400(3) Uani 1.00 1 d . . .
P(3) P 0.35638(11) -0.01740(8) 0.14972(9) 0.0460(3) Uani 1.00 1 d . . .
P(4) P 0.10037(13) 0.22038(9) 0.59053(12) 0.0591(4) Uani 1.00 1 d . . .
F(3A) F 0.1862(12) 0.2489(8) 0.5276(15) 0.093(5) Uani 0.50 1 d P . .
F(2) F 0.1158(4) 0.1356(2) 0.5627(3) 0.1221(18) Uani 1.00 1 d . . .
F(4A) F 0.0277(18) 0.2369(13) 0.511(2) 0.198(9) Uani 0.50 1 d P . .
F(5A) F 0.016(2) 0.1963(8) 0.652(3) 0.206(15) Uani 0.50 1 d P . .
F(6A) F 0.184(3) 0.2083(14) 0.6670(17) 0.206(14) Uani 0.50 1 d P . .
F(1) F 0.0832(4) 0.3055(2) 0.6171(4) 0.132(2) Uani 1.00 1 d . . .
F(4B) F -0.0183(12) 0.2084(10) 0.568(2) 0.138(7) Uani 0.50 1 d P . .
F(5B) F 0.0795(18) 0.1978(11) 0.6920(9) 0.122(6) Uani 0.50 1 d P . .
F(6B) F 0.2104(10) 0.2303(14) 0.619(2) 0.187(11) Uani 0.50 1 d P . .
F(3B) F 0.116(3) 0.2386(7) 0.4897(13) 0.167(10) Uani 0.50 1 d P . .
C(5) C 0.3398(3) 0.1475(2) 0.4240(3) 0.0437(11) Uani 1.00 1 d . . .
C(3) C 0.2501(3) 0.1343(2) 0.3549(3) 0.0434(11) Uani 1.00 1 d . . .
C(2) C 0.2857(4) 0.1464(2) 0.2652(3) 0.0452(12) Uani 1.00 1 d . . .
C(7) C 0.3999(4) 0.1655(3) 0.2828(3) 0.0504(13) Uani 1.00 1 d . . .
C(1) C 0.4416(3) 0.0893(3) 0.3180(3) 0.0464(12) Uani 1.00 1 d . . .
C(4) C 0.4047(3) 0.0781(3) 0.4036(3) 0.0438(11) Uani 1.00 1 d . . .
C(6) C 0.3981(4) 0.2092(3) 0.3751(3) 0.0534(13) Uani 1.00 1 d . . .
C(23) C 0.3022(3) -0.0862(3) 0.5044(3) 0.0437(11) Uani 1.00 1 d . . .
C(24) C 0.2682(4) -0.0219(3) 0.5483(3) 0.0495(12) Uani 1.00 1 d . . .
C(25) C 0.2572(4) -0.0214(4) 0.6438(3) 0.0612(15) Uani 1.00 1 d . . .
C(26) C 0.2789(4) -0.0851(4) 0.6958(4) 0.0625(16) Uani 1.00 1 d . . .
C(27) C 0.3106(4) -0.1500(4) 0.6528(4) 0.0639(17) Uani 1.00 1 d . . .
C(28) C 0.3226(4) -0.1510(3) 0.5582(3) 0.0527(13) Uani 1.00 1 d . . .
C(13) C 0.0510(3) 0.0824(3) 0.2141(3) 0.0475(12) Uani 1.00 1 d . . .
C(18) C -0.0123(4) 0.1291(3) 0.2611(4) 0.0663(16) Uani 1.00 1 d . . .
C(17) C -0.0690(4) 0.1851(4) 0.2127(6) 0.084(2) Uani 1.00 1 d . . .
C(16) C -0.0631(4) 0.1926(4) 0.1180(6) 0.079(2) Uani 1.00 1 d . . .
C(15) C 0.0017(5) 0.1487(3) 0.0721(4) 0.0721(18) Uani 1.00 1 d . . .
C(14) C 0.0586(4) 0.0934(3) 0.1195(4) 0.0592(15) Uani 1.00 1 d . . .
C(33) C 0.3071(4) 0.0323(3) 0.0444(3) 0.0491(12) Uani 1.00 1 d . . .
C(38) C 0.3337(4) 0.1074(3) 0.0317(3) 0.0590(15) Uani 1.00 1 d . . .
C(37) C 0.2964(5) 0.1463(4) -0.0460(4) 0.080(2) Uani 1.00 1 d . . .
C(36) C 0.2328(6) 0.1111(6) -0.1123(5) 0.093(2) Uani 1.00 1 d . . .
C(35) C 0.2064(5) 0.0371(5) -0.1011(4) 0.084(2) Uani 1.00 1 d . . .
C(34) C 0.2433(4) -0.0036(4) -0.0232(3) 0.0657(17) Uani 1.00 1 d . . .
C(21) C 0.4568(4) -0.1144(3) 0.3779(3) 0.0577(14) Uani 1.00 1 d . . .
C(22) C 0.2596(5) -0.1758(3) 0.3453(4) 0.0627(16) Uani 1.00 1 d . . .
C(12) C 0.0782(4) -0.0754(3) 0.1969(4) 0.0664(17) Uani 1.00 1 d . . .
C(11) C 0.0550(4) -0.0125(3) 0.3759(4) 0.0560(14) Uani 1.00 1 d . . .
C(31) C 0.4944(4) -0.0081(4) 0.1364(4) 0.0682(18) Uani 1.00 1 d . . .
C(32) C 0.3407(6) -0.1172(3) 0.1159(4) 0.082(2) Uani 1.00 1 d . . .
H(5) H 0.3293 0.1581 0.4931 0.053 Uiso 1.00 1 c R . .
H(3) H 0.1840 0.1208 0.3688 0.052 Uiso 1.00 1 c R . .
H(2) H 0.2484 0.1434 0.2083 0.054 Uiso 1.00 1 c R . .
H(7) H 0.4344 0.1897 0.2319 0.060 Uiso 1.00 1 c R . .
H(1) H 0.4840 0.0567 0.2871 0.056 Uiso 1.00 1 c R . .
H(4) H 0.4167 0.0363 0.4421 0.053 Uiso 1.00 1 c R . .
H(6A) H 0.4659 0.2181 0.4038 0.064 Uiso 1.00 1 c R . .
H(23) H 0.3604 0.2565 0.3691 0.064 Uiso 1.00 1 c R . .
H(24) H 0.2525 0.0214 0.5135 0.059 Uiso 1.00 1 c R . .
H(25) H 0.2351 0.0224 0.6725 0.073 Uiso 1.00 1 c R . .
H(26) H 0.2723 -0.0845 0.7597 0.075 Uiso 1.00 1 c R . .
H(27) H 0.3240 -0.1936 0.6878 0.077 Uiso 1.00 1 c R . .
H(28) H 0.3445 -0.1952 0.5301 0.063 Uiso 1.00 1 c R . .
H(18) H -0.0172 0.1235 0.3249 0.080 Uiso 1.00 1 c R . .
H(17) H -0.1109 0.2173 0.2446 0.101 Uiso 1.00 1 c R . .
H(16) H -0.1039 0.2281 0.0856 0.095 Uiso 1.00 1 c R . .
H(15) H 0.0080 0.1556 0.0086 0.087 Uiso 1.00 1 c R . .
H(14) H 0.1028 0.0632 0.0873 0.071 Uiso 1.00 1 c R . .
H(38) H 0.3768 0.1317 0.0759 0.071 Uiso 1.00 1 c R . .
H(37) H 0.3143 0.1968 -0.0538 0.096 Uiso 1.00 1 c R . .
H(36) H 0.2079 0.1378 -0.1646 0.112 Uiso 1.00 1 c R . .
H(35) H 0.1633 0.0135 -0.1459 0.101 Uiso 1.00 1 c R . .
H(34) H 0.2255 -0.0542 -0.0163 0.079 Uiso 1.00 1 c R . .
H(21A) H 0.4707 -0.1545 0.4220 0.069 Uiso 1.00 1 c R . .
H(21B) H 0.4993 -0.0715 0.3943 0.069 Uiso 1.00 1 c R . .
H(21C) H 0.4711 -0.1317 0.3168 0.069 Uiso 1.00 1 c R . .
H(22A) H 0.2618 -0.1827 0.2793 0.075 Uiso 1.00 1 c R . .
H(22B) H 0.1896 -0.1745 0.3618 0.075 Uiso 1.00 1 c R . .
H(22C) H 0.2944 -0.2171 0.3770 0.075 Uiso 1.00 1 c R . .
H(12A) H 0.0231 -0.0587 0.1548 0.080 Uiso 1.00 1 c R . .
H(12B) H 0.0546 -0.1158 0.2349 0.080 Uiso 1.00 1 c R . .
H(12C) H 0.1337 -0.0933 0.1620 0.080 Uiso 1.00 1 c R . .
H(11A) H 0.0819 -0.0571 0.4070 0.067 Uiso 1.00 1 c R . .
H(11B) H -0.0166 -0.0194 0.3600 0.067 Uiso 1.00 1 c R . .
H(11C) H 0.0645 0.0305 0.4164 0.067 Uiso 1.00 1 c R . .
H(31A) H 0.5151 0.0433 0.1490 0.082 Uiso 1.00 1 c R . .
H(31B) H 0.5093 -0.0212 0.0739 0.082 Uiso 1.00 1 c R . .
H(31C) H 0.5309 -0.0415 0.1792 0.082 Uiso 1.00 1 c R . .
H(32A) H 0.2798 -0.1228 0.0759 0.099 Uiso 1.00 1 c R . .
H(32B) H 0.3351 -0.1477 0.1706 0.099 Uiso 1.00 1 c R . .
H(32C) H 0.3990 -0.1333 0.0835 0.099 Uiso 1.00 1 c R . .

loop_
_atom_site_aniso_label
_atom_site_aniso_U_11
_atom_site_aniso_U_22
_atom_site_aniso_U_33
_atom_site_aniso_U_12
_atom_site_aniso_U_13
_atom_site_aniso_U_23
Rh(1) 0.02992(18) 0.03594(19) 0.02862(18) 0.00097(16) 0.00408(12) -0.00190(16)
P(2) 0.0466(7) 0.0383(6) 0.0372(6) 0.0031(5) -0.0018(5) 0.0017(5)
P(1) 0.0335(6) 0.0419(6) 0.0446(7) -0.0027(5) 0.0010(5) 0.0014(5)
P(3) 0.0516(7) 0.0523(8) 0.0350(6) 0.0057(6) 0.0109(5) -0.0074(6)
P(4) 0.0659(9) 0.0517(8) 0.0626(9) -0.0023(7) 0.0292(7) -0.0066(7)
F(3A) 0.095(8) 0.067(6) 0.125(13) 0.013(6) 0.072(8) 0.008(7)
F(2) 0.158(4) 0.056(2) 0.161(4) -0.007(2) 0.081(3) -0.018(2)
F(4A) 0.107(13) 0.26(2) 0.22(2) -0.032(14) -0.076(13) 0.029(18)
F(5A) 0.22(2) 0.064(7) 0.36(3) -0.037(13) 0.26(2) -0.027(16)
F(6A) 0.31(3) 0.180(17) 0.115(13) -0.02(2) -0.110(19) 0.053(11)
F(1) 0.183(5) 0.060(2) 0.163(4) -0.003(3) 0.099(4) -0.025(2)
F(4B) 0.059(7) 0.146(13) 0.206(19) -0.001(7) -0.024(10) 0.014(12)
F(5B) 0.149(16) 0.158(14) 0.062(6) 0.004(12) 0.030(9) 0.028(6)
F(6B) 0.057(7) 0.18(2) 0.32(3) -0.050(9) 0.017(14) -0.05(2)
F(3B) 0.37(3) 0.070(7) 0.079(10) -0.013(16) 0.119(17) 0.012(7)
C(5) 0.050(3) 0.042(2) 0.040(2) -0.003(2) 0.004(2) -0.011(2)
C(3) 0.036(2) 0.044(2) 0.051(3) 0.004(2) 0.009(2) -0.013(2)
C(2) 0.058(3) 0.038(2) 0.040(2) -0.005(2) -0.004(2) 0.002(2)
C(7) 0.057(3) 0.049(3) 0.047(3) -0.015(2) 0.015(2) 0.002(2)
C(1) 0.031(2) 0.051(3) 0.058(3) -0.006(2) 0.007(2) -0.017(2)
C(4) 0.038(2) 0.044(2) 0.048(2) -0.002(2) -0.002(2) -0.004(2)
C(6) 0.058(3) 0.043(3) 0.059(3) -0.008(2) 0.002(2) -0.007(2)
C(23) 0.039(2) 0.051(3) 0.040(2) -0.004(2) -0.002(2) 0.008(2)
C(24) 0.052(3) 0.058(3) 0.039(2) 0.002(2) 0.004(2) 0.007(2)
C(25) 0.058(3) 0.081(4) 0.045(3) -0.002(3) 0.014(2) -0.001(3)
C(26) 0.050(3) 0.095(5) 0.043(3) -0.006(3) 0.010(2) 0.013(3)
C(27) 0.054(3) 0.079(4) 0.058(3) -0.009(3) -0.001(2) 0.032(3)
C(28) 0.053(3) 0.054(3) 0.050(3) -0.003(2) -0.001(2) 0.010(2)
C(13) 0.033(2) 0.052(3) 0.058(3) -0.003(2) 0.003(2) 0.006(2)
C(18) 0.055(3) 0.065(4) 0.080(4) 0.009(3) 0.017(3) 0.015(3)
C(17) 0.050(3) 0.064(4) 0.141(7) 0.022(3) 0.024(4) 0.019(4)
C(16) 0.046(3) 0.075(4) 0.115(6) -0.006(3) -0.007(3) 0.038(4)
C(15) 0.073(4) 0.075(4) 0.067(4) -0.002(3) -0.014(3) 0.018(3)
C(14) 0.057(3) 0.060(3) 0.060(3) 0.004(2) -0.004(2) 0.007(2)
C(33) 0.049(2) 0.065(3) 0.035(2) 0.002(2) 0.009(2) -0.005(2)
C(38) 0.064(3) 0.074(4) 0.040(3) 0.008(3) 0.008(2) 0.001(2)
C(37) 0.091(5) 0.089(5) 0.062(4) 0.022(4) 0.019(3) 0.014(3)
C(36) 0.084(5) 0.148(8) 0.046(3) 0.049(5) -0.002(3) 0.007(4)
C(35) 0.064(4) 0.138(7) 0.049(3) 0.015(4) -0.007(3) -0.017(4)
C(34) 0.052(3) 0.101(5) 0.043(3) -0.002(3) -0.000(2) -0.013(3)
C(21) 0.064(3) 0.060(3) 0.048(3) 0.018(2) -0.003(2) -0.001(2)
C(22) 0.083(4) 0.047(3) 0.055(3) -0.009(3) -0.015(3) 0.006(2)
C(12) 0.056(3) 0.059(3) 0.082(4) -0.008(3) -0.014(3) -0.011(3)
C(11) 0.045(3) 0.061(3) 0.063(3) -0.004(2) 0.013(2) 0.013(2)
C(31) 0.059(3) 0.100(5) 0.048(3) 0.026(3) 0.016(2) -0.003(3)
C(32) 0.134(6) 0.060(4) 0.055(3) 0.011(4) 0.020(4) -0.017(3)

loop_
_atom_type_symbol
_atom_type_description
_atom_type_scat_dispersion_real
_atom_type_scat_dispersion_imag
_atom_type_scat_source
C C 0.018 0.009
;
International Tables for Crystallography
(1992, Vol. C, Tables 4.2.6.8 and 6.1.1.4)
;
H H 0.000 0.000
;
International Tables for Crystallography
(1992, Vol. C, Table 6.1.1.4)
;
P P 0.295 0.434
;
International Tables for Crystallography
(1992, Vol. C, Tables 4.2.6.8 and 6.1.1.4)
;
F F 0.073 0.053
;
International Tables for Crystallography
(1992, Vol. C, Tables 4.2.6.8 and 6.1.1.4)
;
Rh Rh 0.093 3.605
;
International Tables for Crystallography
(1992, Vol. C, Tables 4.2.6.8 and 6.1.1.4)
;

loop_
_geom_angle_atom_site_label_1
_geom_angle_atom_site_label_2
_geom_angle_atom_site_label_3
_geom_angle
_geom_angle_publ_flag
_geom_angle_site_symmetry_1
_geom_angle_site_symmetry_2
_geom_angle_site_symmetry_3
P(2) Rh(1) P(1) 93.22(4) yes . . .
P(2) Rh(1) P(3) 97.50(4) yes . . .
P(2) Rh(1) C(3) 125.05(13) yes . . .
P(2) Rh(1) C(2) 159.53(13) yes . . .
P(2) Rh(1) C(1) 103.92(13) yes . . .
P(2) Rh(1) C(4) 85.15(13) yes . . .
P(1) Rh(1) P(3) 101.09(4) yes . . .
P(1) Rh(1) C(3) 86.13(13) yes . . .
P(1) Rh(1) C(2) 95.78(14) yes . . .
P(1) Rh(1) C(1) 159.87(13) yes . . .
P(1) Rh(1) C(4) 139.36(13) yes . . .
P(3) Rh(1) C(3) 136.57(13) yes . . .
P(3) Rh(1) C(2) 98.75(14) yes . . .
P(3) Rh(1) C(1) 87.24(14) yes . . .
P(3) Rh(1) C(4) 119.42(13) yes . . .
C(3) Rh(1) C(2) 37.85(19) yes . . .
C(3) Rh(1) C(1) 75.46(18) yes . . .
C(3) Rh(1) C(4) 62.85(18) yes . . .
C(2) Rh(1) C(1) 64.64(18) yes . . .
C(2) Rh(1) C(4) 76.05(18) yes . . .
C(1) Rh(1) C(4) 35.26(19) yes . . .
Rh(1) P(2) C(23) 118.36(17) yes . . .
Rh(1) P(2) C(21) 109.93(19) yes . . .
Rh(1) P(2) C(22) 122.50(19) yes . . .
C(23) P(2) C(21) 101.7(2) yes . . .
C(23) P(2) C(22) 100.4(2) yes . . .
C(21) P(2) C(22) 100.8(2) yes . . .
Rh(1) P(1) C(13) 113.85(16) yes . . .
Rh(1) P(1) C(12) 119.6(2) yes . . .
Rh(1) P(1) C(11) 114.58(18) yes . . .
C(13) P(1) C(12) 100.8(2) yes . . .
C(13) P(1) C(11) 103.3(2) yes . . .
C(12) P(1) C(11) 102.6(2) yes . . .
Rh(1) P(3) C(33) 116.50(18) yes . . .
Rh(1) P(3) C(31) 116.63(19) yes . . .
Rh(1) P(3) C(32) 119.6(2) yes . . .
C(33) P(3) C(31) 99.8(2) yes . . .
C(33) P(3) C(32) 102.1(2) yes . . .
C(31) P(3) C(32) 98.8(3) yes . . .
F(3A) P(4) F(2) 92.9(6) yes . . .
F(3A) P(4) F(4A) 86.4(13) yes . . .
F(3A) P(4) F(5A) 177.6(9) yes . . .
F(3A) P(4) F(6A) 87.2(14) yes . . .
F(3A) P(4) F(1) 87.2(6) yes . . .
F(3A) P(4) F(4B) 130.7(12) yes . . .
F(3A) P(4) F(5B) 142.9(11) yes . . .
F(3A) P(4) F(6B) 53.4(17) yes . . .
F(2) P(4) F(4A) 94.4(10) yes . . .
F(2) P(4) F(5A) 89.5(7) yes . . .
F(2) P(4) F(6A) 87.3(9) yes . . .
F(2) P(4) F(1) 179.0(2) yes . . .
F(2) P(4) F(4B) 87.7(7) yes . . .
F(2) P(4) F(5B) 91.6(7) yes . . .
F(2) P(4) F(6B) 92.6(10) yes . . .
F(2) P(4) F(3B) 86.0(6) yes . . .
F(4A) P(4) F(5A) 93.2(18) yes . . .
F(4A) P(4) F(6A) 173.5(16) yes . . .
F(4A) P(4) F(1) 84.6(10) yes . . .
F(4A) P(4) F(5B) 129.9(14) yes . . .
F(4A) P(4) F(6B) 139.5(18) yes . . .
F(4A) P(4) F(3B) 48(2) yes . . .
F(5A) P(4) F(6A) 93.2(19) yes . . .
F(5A) P(4) F(1) 90.4(7) yes . . .
F(5A) P(4) F(4B) 49.1(18) yes . . .
F(5A) P(4) F(6B) 127(2) yes . . .
F(5A) P(4) F(3B) 140(2) yes . . .
F(6A) P(4) F(1) 93.7(9) yes . . .
F(6A) P(4) F(4B) 142.0(16) yes . . .
F(6A) P(4) F(5B) 56.3(15) yes . . .
F(6A) P(4) F(3B) 126(2) yes . . .
F(1) P(4) F(4B) 91.4(7) yes . . .
F(1) P(4) F(5B) 88.9(7) yes . . .
F(1) P(4) F(6B) 88.3(10) yes . . .
F(1) P(4) F(3B) 93.5(6) yes . . .
F(4B) P(4) F(5B) 86.2(13) yes . . .
F(4B) P(4) F(6B) 175.9(18) yes . . .
F(4B) P(4) F(3B) 91.2(19) yes . . .
F(5B) P(4) F(6B) 89.6(18) yes . . .
F(5B) P(4) F(3B) 176.5(10) yes . . .
F(6B) P(4) F(3B) 93(2) yes . . .
P(4) F(3A) F(6B) 60.2(10) yes . . .
P(4) F(3A) F(3B) 67.3(17) yes . . .
F(6B) F(3A) F(3B) 127(2) yes . . .
P(4) F(4A) F(4B) 72.5(19) yes . . .
P(4) F(4A) F(3B) 67.5(15) yes . . .
F(4B) F(4A) F(3B) 137(2) yes . . .
P(4) F(5A) F(4B) 68(2) yes . . .
P(4) F(5A) F(5B) 74(2) yes . . .
F(4B) F(5A) F(5B) 142(4) yes . . .
P(4) F(6A) F(5B) 62.9(16) yes . . .
P(4) F(6A) F(6B) 70(2) yes . . .
F(5B) F(6A) F(6B) 132(3) yes . . .
P(4) F(4B) F(4A) 63.0(15) yes . . .
P(4) F(4B) F(5A) 62.7(18) yes . . .
F(4A) F(4B) F(5A) 125(2) yes . . .
P(4) F(5B) F(5A) 69(2) yes . . .
P(4) F(5B) F(6A) 60.8(12) yes . . .
F(5A) F(5B) F(6A) 130(3) yes . . .
P(4) F(6B) F(3A) 66.4(14) yes . . .
P(4) F(6B) F(6A) 76(2) yes . . .
F(3A) F(6B) F(6A) 141(3) yes . . .
P(4) F(3B) F(3A) 72.8(15) yes . . .
P(4) F(3B) F(4A) 64(2) yes . . .
F(3A) F(3B) F(4A) 133(2) yes . . .
C(3) C(5) C(4) 99.7(3) yes . . .
C(3) C(5) C(6) 101.3(4) yes . . .
C(4) C(5) C(6) 100.6(4) yes . . .
Rh(1) C(3) C(5) 100.5(3) yes . . .
Rh(1) C(3) C(2) 70.4(2) yes . . .
C(5) C(3) C(2) 107.0(4) yes . . .
Rh(1) C(2) C(3) 71.8(2) yes . . .
Rh(1) C(2) C(7) 98.4(3) yes . . .
C(3) C(2) C(7) 104.6(4) yes . . .
C(2) C(7) C(1) 100.7(4) yes . . .
C(2) C(7) C(6) 100.8(4) yes . . .
C(1) C(7) C(6) 100.2(4) yes . . .
Rh(1) C(1) C(7) 95.9(3) yes . . .
Rh(1) C(1) C(4) 73.3(2) yes . . .
C(7) C(1) C(4) 106.7(4) yes . . .
Rh(1) C(4) C(5) 96.9(2) yes . . .
Rh(1) C(4) C(1) 71.5(2) yes . . .
C(5) C(4) C(1) 106.8(4) yes . . .
C(5) C(6) C(7) 94.4(4) yes . . .
P(2) C(23) C(24) 121.4(3) yes . . .
P(2) C(23) C(28) 120.4(4) yes . . .
C(24) C(23) C(28) 118.2(4) yes . . .
C(23) C(24) C(25) 120.7(5) yes . . .
C(24) C(25) C(26) 120.3(6) yes . . .
C(25) C(26) C(27) 119.6(5) yes . . .
C(26) C(27) C(28) 120.6(6) yes . . .
C(23) C(28) C(27) 120.5(5) yes . . .
P(1) C(13) C(18) 122.7(4) yes . . .
P(1) C(13) C(14) 118.5(4) yes . . .
C(18) C(13) C(14) 118.7(5) yes . . .
C(13) C(18) C(17) 119.8(6) yes . . .
C(18) C(17) C(16) 120.2(6) yes . . .
C(17) C(16) C(15) 120.2(6) yes . . .
C(16) C(15) C(14) 119.9(6) yes . . .
C(13) C(14) C(15) 121.1(5) yes . . .
P(3) C(33) C(38) 119.2(3) yes . . .
P(3) C(33) C(34) 121.8(4) yes . . .
C(38) C(33) C(34) 119.1(5) yes . . .
C(33) C(38) C(37) 120.3(5) yes . . .
C(38) C(37) C(36) 120.7(7) yes . . .
C(37) C(36) C(35) 119.7(7) yes . . .
C(36) C(35) C(34) 120.7(6) yes . . .
C(33) C(34) C(35) 119.5(6) yes . . .
C(3) C(5) H(5) 121.3 no . . .
C(4) C(5) H(5) 116.0 no . . .
C(6) C(5) H(5) 114.7 no . . .
Rh(1) C(3) H(3) 97.4 no . . .
C(5) C(3) H(3) 126.5 no . . .
C(2) C(3) H(3) 126.5 no . . .
Rh(1) C(2) H(2) 97.8 no . . .
C(3) C(2) H(2) 127.7 no . . .
C(7) C(2) H(2) 127.7 no . . .
C(2) C(7) H(7) 117.3 no . . .
C(1) C(7) H(7) 117.3 no . . .
C(6) C(7) H(7) 117.3 no . . .
Rh(1) C(1) H(1) 98.9 no . . .
C(7) C(1) H(1) 126.6 no . . .
C(4) C(1) H(1) 126.6 no . . .
Rh(1) C(4) H(4) 99.6 no . . .
C(5) C(4) H(4) 126.6 no . . .
C(1) C(4) H(4) 126.6 no . . .
C(5) C(6) H(6A) 112.9 no . . .
C(5) C(6) H(23) 112.9 no . . .
C(7) C(6) H(6A) 112.9 no . . .
C(7) C(6) H(23) 112.8 no . . .
H(6A) C(6) H(23) 110.3 no . . .
C(23) C(24) H(24) 119.6 no . . .
C(25) C(24) H(24) 119.6 no . . .
C(24) C(25) H(25) 119.9 no . . .
C(26) C(25) H(25) 119.9 no . . .
C(25) C(26) H(26) 120.2 no . . .
C(27) C(26) H(26) 120.2 no . . .
C(26) C(27) H(27) 119.7 no . . .
C(28) C(27) H(27) 119.7 no . . .
C(23) C(28) H(28) 119.8 no . . .
C(27) C(28) H(28) 119.8 no . . .
C(13) C(18) H(18) 120.1 no . . .
C(17) C(18) H(18) 120.1 no . . .
C(18) C(17) H(17) 119.9 no . . .
C(16) C(17) H(17) 119.9 no . . .
C(17) C(16) H(16) 119.9 no . . .
C(15) C(16) H(16) 119.9 no . . .
C(16) C(15) H(15) 120.1 no . . .
C(14) C(15) H(15) 120.1 no . . .
C(13) C(14) H(14) 119.4 no . . .
C(15) C(14) H(14) 119.5 no . . .
C(33) C(38) H(38) 119.9 no . . .
C(37) C(38) H(38) 119.9 no . . .
C(38) C(37) H(37) 119.7 no . . .
C(36) C(37) H(37) 119.7 no . . .
C(37) C(36) H(36) 120.1 no . . .
C(35) C(36) H(36) 120.1 no . . .
C(36) C(35) H(35) 119.6 no . . .
C(34) C(35) H(35) 119.6 no . . .
C(33) C(34) H(34) 120.2 no . . .
C(35) C(34) H(34) 120.3 no . . .
P(2) C(21) H(21A) 109.5 no . . .
P(2) C(21) H(21B) 109.5 no . . .
P(2) C(21) H(21C) 109.5 no . . .
H(21A) C(21) H(21B) 109.5 no . . .
H(21A) C(21) H(21C) 109.5 no . . .
H(21B) C(21) H(21C) 109.5 no . . .
P(2) C(22) H(22A) 109.5 no . . .
P(2) C(22) H(22B) 109.5 no . . .
P(2) C(22) H(22C) 109.5 no . . .
H(22A) C(22) H(22B) 109.5 no . . .
H(22A) C(22) H(22C) 109.5 no . . .
H(22B) C(22) H(22C) 109.5 no . . .
P(1) C(12) H(12A) 109.5 no . . .
P(1) C(12) H(12B) 109.5 no . . .
P(1) C(12) H(12C) 109.5 no . . .
H(12A) C(12) H(12B) 109.5 no . . .
H(12A) C(12) H(12C) 109.5 no . . .
H(12B) C(12) H(12C) 109.5 no . . .
P(1) C(11) H(11A) 109.5 no . . .
P(1) C(11) H(11B) 109.5 no . . .
P(1) C(11) H(11C) 109.5 no . . .
H(11A) C(11) H(11B) 109.5 no . . .
H(11A) C(11) H(11C) 109.5 no . . .
H(11B) C(11) H(11C) 109.5 no . . .
P(3) C(31) H(31A) 109.5 no . . .
P(3) C(31) H(31B) 109.5 no . . .
P(3) C(31) H(31C) 109.5 no . . .
H(31A) C(31) H(31B) 109.5 no . . .
H(31A) C(31) H(31C) 109.5 no . . .
H(31B) C(31) H(31C) 109.5 no . . .
P(3) C(32) H(32A) 109.5 no . . .
P(3) C(32) H(32B) 109.5 no . . .
P(3) C(32) H(32C) 109.5 no . . .
H(32A) C(32) H(32B) 109.5 no . . .
H(32A) C(32) H(32C) 109.5 no . . .
H(32B) C(32) H(32C) 109.5 no . . .

loop_
_geom_bond_atom_site_label_1
_geom_bond_atom_site_label_2
_geom_bond_distance
_geom_bond_publ_flag
_geom_bond_site_symmetry_1
_geom_bond_site_symmetry_2
Rh(1) P(2) 2.3417(12) yes . .
Rh(1) P(1) 2.2915(12) yes . .
Rh(1) P(3) 2.4137(13) yes . .
Rh(1) C(3) 2.190(5) yes . .
Rh(1) C(2) 2.172(4) yes . .
Rh(1) C(1) 2.241(4) yes . .
Rh(1) C(4) 2.264(4) yes . .
P(2) C(23) 1.837(5) yes . .
P(2) C(21) 1.831(5) yes . .
P(2) C(22) 1.821(6) yes . .
P(1) C(13) 1.838(5) yes . .
P(1) C(12) 1.820(6) yes . .
P(1) C(11) 1.816(5) yes . .
P(3) C(33) 1.835(5) yes . .
P(3) C(31) 1.834(6) yes . .
P(3) C(32) 1.833(6) yes . .
P(4) F(3A) 1.567(18) yes . .
P(4) F(2) 1.563(4) yes . .
P(4) F(4A) 1.48(2) yes . .
P(4) F(5A) 1.51(4) yes . .
P(4) F(6A) 1.52(3) yes . .
P(4) F(1) 1.568(4) yes . .
P(4) F(4B) 1.582(16) yes . .
P(4) F(5B) 1.554(14) yes . .
P(4) F(6B) 1.484(16) yes . .
P(4) F(3B) 1.51(2) yes . .
F(3A) F(6B) 1.37(4) yes . .
F(3A) F(3B) 1.05(4) yes . .
F(4A) F(4B) 1.16(3) yes . .
F(4A) F(3B) 1.22(5) yes . .
F(5A) F(4B) 1.29(5) yes . .
F(5A) F(5B) 0.98(4) yes . .
F(6A) F(5B) 1.45(4) yes . .
F(6A) F(6B) 0.88(4) yes . .
C(5) C(3) 1.511(6) yes . .
C(5) C(4) 1.527(7) yes . .
C(5) C(6) 1.523(7) yes . .
C(3) C(2) 1.415(7) yes . .
C(2) C(7) 1.538(7) yes . .
C(7) C(1) 1.527(7) yes . .
C(7) C(6) 1.537(7) yes . .
C(1) C(4) 1.365(7) yes . .
C(23) C(24) 1.384(7) yes . .
C(23) C(28) 1.396(7) yes . .
C(24) C(25) 1.392(7) yes . .
C(25) C(26) 1.370(9) yes . .
C(26) C(27) 1.376(9) yes . .
C(27) C(28) 1.380(8) yes . .
C(13) C(18) 1.374(8) yes . .
C(13) C(14) 1.386(8) yes . .
C(18) C(17) 1.395(9) yes . .
C(17) C(16) 1.377(12) yes . .
C(16) C(15) 1.351(10) yes . .
C(15) C(14) 1.381(9) yes . .
C(33) C(38) 1.383(8) yes . .
C(33) C(34) 1.395(7) yes . .
C(38) C(37) 1.376(9) yes . .
C(37) C(36) 1.376(10) yes . .
C(36) C(35) 1.361(14) yes . .
C(35) C(34) 1.392(9) yes . .
C(5) H(5) 1.029 no . .
C(3) H(3) 0.930 no . .
C(2) H(2) 0.930 no . .
C(7) H(7) 0.980 no . .
C(1) H(1) 0.930 no . .
C(4) H(4) 0.930 no . .
C(6) H(6A) 0.970 no . .
C(6) H(23) 0.970 no . .
C(24) H(24) 0.930 no . .
C(25) H(25) 0.930 no . .
C(26) H(26) 0.930 no . .
C(27) H(27) 0.930 no . .
C(28) H(28) 0.930 no . .
C(18) H(18) 0.930 no . .
C(17) H(17) 0.930 no . .
C(16) H(16) 0.930 no . .
C(15) H(15) 0.930 no . .
C(14) H(14) 0.930 no . .
C(38) H(38) 0.930 no . .
C(37) H(37) 0.930 no . .
C(36) H(36) 0.930 no . .
C(35) H(35) 0.930 no . .
C(34) H(34) 0.930 no . .
C(21) H(21A) 0.960 no . .
C(21) H(21B) 0.960 no . .
C(21) H(21C) 0.960 no . .
C(22) H(22A) 0.960 no . .
C(22) H(22B) 0.960 no . .
C(22) H(22C) 0.960 no . .
C(12) H(12A) 0.960 no . .
C(12) H(12B) 0.960 no . .
C(12) H(12C) 0.960 no . .
C(11) H(11A) 0.960 no . .
C(11) H(11B) 0.960 no . .
C(11) H(11C) 0.960 no . .
C(31) H(31A) 0.960 no . .
C(31) H(31B) 0.960 no . .
C(31) H(31C) 0.960 no . .
C(32) H(32A) 0.960 no . .
C(32) H(32B) 0.960 no . .
C(32) H(32C) 0.960 no . .

loop_
_geom_contact_atom_site_label_1
_geom_contact_atom_site_label_2
_geom_contact_distance
_geom_contact_publ_flag
_geom_contact_site_symmetry_1
_geom_contact_site_symmetry_2
F(3A) C(5) 3.132(18) ? . .
F(3A) C(3) 3.35(2) ? . .
F(3A) C(32) 3.143(19) ? . 2_555
F(2) C(3) 3.557(7) ? . .
F(2) C(24) 3.433(7) ? . .
F(2) C(25) 3.493(8) ? . .
F(2) C(11) 3.274(7) ? . 3_556
F(5A) C(7) 3.48(3) ? . 4_455
F(5A) C(12) 3.33(3) ? . 3_556
F(5A) C(11) 3.388(19) ? . 3_556
F(6A) C(27) 3.60(2) ? . 2_556
F(1) C(7) 3.519(8) ? . 4_455
F(4B) C(22) 3.51(2) ? . 3_556
F(4B) C(11) 3.59(2) ? . 3_556
F(5B) C(12) 3.44(2) ? . 3_556
F(6B) C(17) 3.45(2) ? . 4_555
F(6B) C(16) 3.261(17) ? . 4_555
F(3B) C(5) 3.51(3) ? . .
F(3B) C(3) 3.26(2) ? . .
F(3B) C(32) 3.032(19) ? . 2_555
C(5) F(3A) 3.132(18) ? . .
C(5) F(3B) 3.51(3) ? . .
C(3) F(3A) 3.35(2) ? . .
C(3) F(2) 3.557(7) ? . .
C(3) F(3B) 3.26(2) ? . .
C(2) C(22) 3.549(7) ? . 2_555
C(7) F(5A) 3.48(3) ? . 4_554
C(7) F(1) 3.519(8) ? . 4_554
C(1) C(27) 3.417(7) ? . 3_656
C(4) C(21) 3.593(7) ? . 3_656
C(24) F(2) 3.433(7) ? . .
C(25) F(2) 3.493(8) ? . .
C(26) C(17) 3.580(9) ? . 3_556
C(27) F(6A) 3.60(2) ? . 2_546
C(27) C(1) 3.417(7) ? . 3_656
C(17) F(6B) 3.45(2) ? . 4_454
C(17) C(26) 3.580(9) ? . 3_556
C(16) F(6B) 3.261(17) ? . 4_454
C(21) C(4) 3.593(7) ? . 3_656
C(22) F(4B) 3.51(2) ? . 3_556
C(22) C(2) 3.549(7) ? . 2_545
C(12) F(5A) 3.33(3) ? . 3_556
C(12) F(5B) 3.44(2) ? . 3_556
C(11) F(2) 3.274(7) ? . 3_556
C(11) F(5A) 3.388(18) ? . 3_556
C(11) F(4B) 3.59(2) ? . 3_556
C(32) F(3A) 3.143(19) ? . 2_545
C(32) F(3B) 3.032(19) ? . 2_545
P(4) H(5) 3.556 ? . .
P(4) H(7) 3.449 ? . 4_455
P(4) H(32C) 3.597 ? . 2_555
F(3A) H(5) 2.534 ? . .
F(3A) H(3) 3.212 ? . .
F(3A) H(23) 3.321 ? . .
F(3A) H(16) 2.851 ? . 4_555
F(3A) H(32A) 2.760 ? . 2_555
F(3A) H(32B) 3.383 ? . 2_555
F(3A) H(32C) 2.812 ? . 2_555
F(2) H(5) 3.049 ? . .
F(2) H(3) 2.992 ? . .
F(2) H(24) 2.812 ? . .
F(2) H(25) 2.938 ? . .
F(2) H(11A) 2.989 ? . 3_556
F(2) H(11B) 2.700 ? . 3_556
F(2) H(11C) 2.856 ? . .
F(4A) H(18) 3.362 ? . .
F(4A) H(38) 3.218 ? . 4_455
F(4A) H(37) 3.116 ? . 4_455
F(4A) H(32C) 2.854 ? . 2_555
F(5A) H(7) 2.580 ? . 4_455
F(5A) H(27) 3.588 ? . 2_556
F(5A) H(22B) 2.717 ? . 3_556
F(5A) H(12B) 2.386 ? . 3_556
F(5A) H(11A) 2.876 ? . 3_556
F(5A) H(11B) 3.122 ? . 3_556
F(6A) H(5) 3.347 ? . .
F(6A) H(25) 3.343 ? . .
F(6A) H(27) 2.720 ? . 2_556
F(6A) H(17) 3.128 ? . 4_555
F(6A) H(16) 3.269 ? . 4_555
F(6A) H(36) 2.725 ? . 1_556
F(1) H(7) 2.630 ? . 4_455
F(1) H(26) 3.174 ? . 2_556
F(1) H(27) 2.993 ? . 2_556
F(1) H(38) 2.946 ? . 4_455
F(1) H(31A) 2.856 ? . 4_455
F(1) H(32C) 3.104 ? . 2_555
F(4B) H(7) 3.059 ? . 4_455
F(4B) H(38) 3.140 ? . 4_455
F(4B) H(37) 3.194 ? . 4_455
F(4B) H(22B) 2.583 ? . 3_556
F(4B) H(12B) 3.333 ? . 3_556
F(4B) H(11A) 2.824 ? . 3_556
F(4B) H(11B) 3.511 ? . 3_556
F(5B) H(7) 2.828 ? . 4_455
F(5B) H(27) 2.828 ? . 2_556
F(5B) H(36) 2.791 ? . 1_556
F(5B) H(22B) 3.583 ? . 3_556
F(5B) H(12B) 2.548 ? . 3_556
F(5B) H(11A) 3.505 ? . 3_556
F(5B) H(11B) 3.323 ? . 3_556
F(6B) H(5) 2.766 ? . .
F(6B) H(27) 3.146 ? . 2_556
F(6B) H(17) 3.015 ? . 4_555
F(6B) H(16) 2.609 ? . 4_555
F(6B) H(36) 3.519 ? . 1_556
F(3B) H(5) 3.125 ? . .
F(3B) H(3) 2.882 ? . .
F(3B) H(18) 3.508 ? . .
F(3B) H(32A) 2.977 ? . 2_555
F(3B) H(32B) 3.149 ? . 2_555
F(3B) H(32C) 2.495 ? . 2_555
C(5) H(16) 3.248 ? . 4_555
C(5) H(21A) 3.228 ? . 3_656
C(5) H(21B) 3.524 ? . 3_656
C(2) H(22A) 3.136 ? . 2_555
C(2) H(22C) 3.290 ? . 2_555
C(7) H(22A) 3.495 ? . 2_555
C(1) H(27) 3.582 ? . 3_656
C(4) H(21A) 3.207 ? . 3_656
C(4) H(21B) 3.102 ? . 3_656
C(6) H(28) 3.569 ? . 3_656
C(6) H(16) 3.227 ? . 4_555
C(6) H(15) 3.334 ? . 4_555
C(6) H(21A) 3.437 ? . 3_656
C(6) H(22A) 3.521 ? . 2_555
C(6) H(12B) 3.539 ? . 2_555
C(6) H(12C) 3.544 ? . 2_555
C(24) H(21B) 3.515 ? . 3_656
C(25) H(1) 3.527 ? . 3_656
C(25) H(35) 3.390 ? . 1_556
C(25) H(11B) 3.227 ? . 3_556
C(26) H(1) 3.137 ? . 3_656
C(26) H(18) 3.487 ? . 3_556
C(26) H(17) 3.350 ? . 3_556
C(26) H(35) 3.304 ? . 1_556
C(26) H(31A) 3.477 ? . 3_656
C(27) H(1) 3.226 ? . 3_656
C(27) H(6A) 3.308 ? . 3_656
C(27) H(17) 3.297 ? . 3_556
C(27) H(37) 3.423 ? . 2_545
C(28) H(6A) 3.029 ? . 3_656
C(28) H(37) 3.224 ? . 2_545
C(13) H(35) 3.370 ? . 3_555
C(18) H(26) 3.489 ? . 3_556
C(18) H(35) 3.548 ? . 3_555
C(17) H(26) 3.241 ? . 3_556
C(17) H(21C) 3.510 ? . 2_555
C(16) H(5) 3.441 ? . 4_454
C(16) H(6A) 3.503 ? . 4_454
C(16) H(34) 3.499 ? . 3_555
C(16) H(21A) 3.024 ? . 2_555
C(16) H(21C) 3.433 ? . 2_555
C(15) H(6A) 3.387 ? . 4_454
C(15) H(34) 3.460 ? . 3_555
C(15) H(21A) 3.490 ? . 2_555
C(14) H(35) 3.501 ? . 3_555
C(33) H(31B) 3.031 ? . 3_655
C(38) H(31B) 3.035 ? . 3_655
C(37) H(28) 3.363 ? . 2_555
C(37) H(31B) 3.407 ? . 3_655
C(37) H(31C) 3.566 ? . 3_655
C(36) H(25) 3.471 ? . 1_554
C(36) H(12A) 3.492 ? . 3_555
C(36) H(31C) 3.514 ? . 3_655
C(35) H(25) 3.313 ? . 1_554
C(35) H(26) 3.092 ? . 1_554
C(35) H(12A) 3.080 ? . 3_555
C(34) H(26) 3.476 ? . 1_554
C(34) H(31B) 3.389 ? . 3_655
C(21) H(5) 3.355 ? . 3_656
C(21) H(4) 3.292 ? . 3_656
C(21) H(16) 3.401 ? . 2_545
C(22) H(2) 3.280 ? . 2_545
C(22) H(23) 3.584 ? . 2_545
C(12) H(23) 3.228 ? . 2_545
C(12) H(15) 3.409 ? . 3_555
C(12) H(35) 3.382 ? . 3_555
C(11) H(11C) 3.470 ? . 3_556
C(31) H(31B) 3.068 ? . 3_655
C(32) H(23) 3.464 ? . 2_545
H(5) P(4) 3.556 ? . .
H(5) F(3A) 2.534 ? . .
H(5) F(2) 3.049 ? . .
H(5) F(6A) 3.347 ? . .
H(5) F(6B) 2.766 ? . .
H(5) F(3B) 3.125 ? . .
H(5) C(16) 3.441 ? . 4_555
H(5) C(21) 3.355 ? . 3_656
H(5) H(16) 2.534 ? . 4_555
H(5) H(21A) 2.823 ? . 3_656
H(5) H(21B) 3.092 ? . 3_656
H(3) F(3A) 3.212 ? . .
H(3) F(2) 2.992 ? . .
H(3) F(3B) 2.882 ? . .
H(2) C(22) 3.280 ? . 2_555
H(2) H(22A) 3.075 ? . 2_555
H(2) H(22B) 3.475 ? . 2_555
H(2) H(22C) 2.790 ? . 2_555
H(7) P(4) 3.449 ? . 4_554
H(7) F(5A) 2.580 ? . 4_554
H(7) F(1) 2.630 ? . 4_554
H(7) F(4B) 3.059 ? . 4_554
H(7) F(5B) 2.828 ? . 4_554
H(7) H(27) 3.302 ? . 3_656
H(7) H(22A) 3.411 ? . 2_555
H(7) H(22B) 3.149 ? . 2_555
H(7) H(12B) 3.464 ? . 2_555
H(1) C(25) 3.527 ? . 3_656
H(1) C(26) 3.137 ? . 3_656
H(1) C(27) 3.226 ? . 3_656
H(1) H(26) 3.334 ? . 3_656
H(1) H(27) 3.487 ? . 3_656
H(4) C(21) 3.292 ? . 3_656
H(4) H(4) 2.957 ? . 3_656
H(4) H(21A) 3.161 ? . 3_656
H(4) H(21B) 2.614 ? . 3_656
H(6A) C(27) 3.308 ? . 3_656
H(6A) C(28) 3.029 ? . 3_656
H(6A) C(16) 3.503 ? . 4_555
H(6A) C(15) 3.387 ? . 4_555
H(6A) H(27) 3.149 ? . 3_656
H(6A) H(28) 2.636 ? . 3_656
H(6A) H(16) 2.978 ? . 4_555
H(6A) H(15) 2.728 ? . 4_555
H(6A) H(21A) 2.826 ? . 3_656
H(6A) H(12B) 3.546 ? . 2_555
H(23) F(3A) 3.321 ? . .
H(23) C(22) 3.584 ? . 2_555
H(23) C(12) 3.228 ? . 2_555
H(23) C(32) 3.464 ? . 2_555
H(23) H(16) 3.135 ? . 4_555
H(23) H(15) 3.115 ? . 4_555
H(23) H(22A) 2.805 ? . 2_555
H(23) H(22B) 3.563 ? . 2_555
H(23) H(12B) 2.958 ? . 2_555
H(23) H(12C) 2.688 ? . 2_555
H(23) H(32A) 2.949 ? . 2_555
H(23) H(32B) 3.090 ? . 2_555
H(24) F(2) 2.812 ? . .
H(24) H(21B) 3.547 ? . 3_656
H(25) F(2) 2.938 ? . .
H(25) F(6A) 3.343 ? . .
H(25) C(36) 3.471 ? . 1_556
H(25) C(35) 3.313 ? . 1_556
H(25) H(36) 3.139 ? . 1_556
H(25) H(35) 2.834 ? . 1_556
H(25) H(11B) 2.869 ? . 3_556
H(26) F(1) 3.174 ? . 2_546
H(26) C(18) 3.489 ? . 3_556
H(26) C(17) 3.241 ? . 3_556
H(26) C(35) 3.092 ? . 1_556
H(26) C(34) 3.476 ? . 1_556
H(26) H(1) 3.334 ? . 3_656
H(26) H(18) 3.553 ? . 3_556
H(26) H(17) 3.151 ? . 3_556
H(26) H(35) 2.664 ? . 1_556
H(26) H(34) 3.360 ? . 1_556
H(26) H(31A) 3.092 ? . 3_656
H(26) H(31C) 3.474 ? . 3_656
H(27) F(5A) 3.588 ? . 2_546
H(27) F(6A) 2.720 ? . 2_546
H(27) F(1) 2.993 ? . 2_546
H(27) F(5B) 2.828 ? . 2_546
H(27) F(6B) 3.146 ? . 2_546
H(27) C(1) 3.582 ? . 3_656
H(27) H(7) 3.302 ? . 3_656
H(27) H(1) 3.487 ? . 3_656
H(27) H(6A) 3.149 ? . 3_656
H(27) H(17) 3.035 ? . 3_556
H(27) H(37) 3.212 ? . 2_545
H(27) H(36) 3.018 ? . 2_545
H(28) C(6) 3.569 ? . 3_656
H(28) C(37) 3.363 ? . 2_545
H(28) H(6A) 2.636 ? . 3_656
H(28) H(15) 3.329 ? . 2_545
H(28) H(37) 2.853 ? . 2_545
H(18) F(4A) 3.362 ? . .
H(18) F(3B) 3.508 ? . .
H(18) C(26) 3.487 ? . 3_556
H(18) H(26) 3.553 ? . 3_556
H(17) F(6A) 3.128 ? . 4_454
H(17) F(6B) 3.015 ? . 4_454
H(17) C(26) 3.350 ? . 3_556
H(17) C(27) 3.297 ? . 3_556
H(17) H(26) 3.151 ? . 3_556
H(17) H(27) 3.035 ? . 3_556
H(17) H(37) 3.465 ? . 4_455
H(17) H(21C) 3.377 ? . 2_555
H(16) F(3A) 2.851 ? . 4_454
H(16) F(6A) 3.269 ? . 4_454
H(16) F(6B) 2.609 ? . 4_454
H(16) C(5) 3.248 ? . 4_454
H(16) C(6) 3.227 ? . 4_454
H(16) C(21) 3.401 ? . 2_555
H(16) H(5) 2.534 ? . 4_454
H(16) H(6A) 2.978 ? . 4_454
H(16) H(23) 3.135 ? . 4_454
H(16) H(34) 3.569 ? . 3_555
H(16) H(21A) 2.712 ? . 2_555
H(16) H(21C) 3.288 ? . 2_555
H(15) C(6) 3.334 ? . 4_454
H(15) C(12) 3.409 ? . 3_555
H(15) H(6A) 2.728 ? . 4_454
H(15) H(23) 3.115 ? . 4_454
H(15) H(28) 3.329 ? . 2_555
H(15) H(34) 3.547 ? . 3_555
H(15) H(21A) 3.500 ? . 2_555
H(15) H(12A) 2.915 ? . 3_555
H(15) H(12C) 3.184 ? . 3_555
H(38) F(4A) 3.218 ? . 4_554
H(38) F(1) 2.946 ? . 4_554
H(38) F(4B) 3.140 ? . 4_554
H(38) H(22C) 3.572 ? . 2_555
H(38) H(31B) 3.323 ? . 3_655
H(37) F(4A) 3.116 ? . 4_554
H(37) F(4B) 3.194 ? . 4_554
H(37) C(27) 3.423 ? . 2_555
H(37) C(28) 3.224 ? . 2_555
H(37) H(27) 3.212 ? . 2_555
H(37) H(28) 2.853 ? . 2_555
H(37) H(17) 3.465 ? . 4_554
H(37) H(22B) 3.578 ? . 2_555
H(37) H(22C) 3.350 ? . 2_555
H(36) F(6A) 2.725 ? . 1_554
H(36) F(5B) 2.791 ? . 1_554
H(36) F(6B) 3.519 ? . 1_554
H(36) H(25) 3.139 ? . 1_554
H(36) H(27) 3.018 ? . 2_555
H(36) H(12A) 3.339 ? . 3_555
H(36) H(12B) 3.545 ? . 3_555
H(35) C(25) 3.390 ? . 1_554
H(35) C(26) 3.304 ? . 1_554
H(35) C(13) 3.370 ? . 3_555
H(35) C(18) 3.548 ? . 3_555
H(35) C(14) 3.501 ? . 3_555
H(35) C(12) 3.382 ? . 3_555
H(35) H(25) 2.834 ? . 1_554
H(35) H(26) 2.664 ? . 1_554
H(35) H(12A) 2.562 ? . 3_555
H(35) H(12B) 3.549 ? . 3_555
H(35) H(11B) 3.535 ? . 3_555
H(34) C(16) 3.499 ? . 3_555
H(34) C(15) 3.460 ? . 3_555
H(34) H(26) 3.360 ? . 1_554
H(34) H(16) 3.569 ? . 3_555
H(34) H(15) 3.547 ? . 3_555
H(21A) C(5) 3.228 ? . 3_656
H(21A) C(4) 3.207 ? . 3_656
H(21A) C(6) 3.437 ? . 3_656
H(21A) C(16) 3.024 ? . 2_545
H(21A) C(15) 3.490 ? . 2_545
H(21A) H(5) 2.823 ? . 3_656
H(21A) H(4) 3.161 ? . 3_656
H(21A) H(6A) 2.826 ? . 3_656
H(21A) H(16) 2.712 ? . 2_545
H(21A) H(15) 3.500 ? . 2_545
H(21B) C(5) 3.524 ? . 3_656
H(21B) C(4) 3.102 ? . 3_656
H(21B) C(24) 3.515 ? . 3_656
H(21B) H(5) 3.092 ? . 3_656
H(21B) H(4) 2.614 ? . 3_656
H(21B) H(24) 3.547 ? . 3_656
H(21C) C(17) 3.510 ? . 2_545
H(21C) C(16) 3.433 ? . 2_545
H(21C) H(17) 3.377 ? . 2_545
H(21C) H(16) 3.288 ? . 2_545
H(22A) C(2) 3.136 ? . 2_545
H(22A) C(7) 3.495 ? . 2_545
H(22A) C(6) 3.521 ? . 2_545
H(22A) H(2) 3.075 ? . 2_545
H(22A) H(7) 3.411 ? . 2_545
H(22A) H(23) 2.805 ? . 2_545
H(22B) F(5A) 2.717 ? . 3_556
H(22B) F(4B) 2.583 ? . 3_556
H(22B) F(5B) 3.583 ? . 3_556
H(22B) H(2) 3.475 ? . 2_545
H(22B) H(7) 3.149 ? . 2_545
H(22B) H(23) 3.563 ? . 2_545
H(22B) H(37) 3.578 ? . 2_545
H(22C) C(2) 3.290 ? . 2_545
H(22C) H(2) 2.790 ? . 2_545
H(22C) H(38) 3.572 ? . 2_545
H(22C) H(37) 3.350 ? . 2_545
H(12A) C(36) 3.492 ? . 3_555
H(12A) C(35) 3.080 ? . 3_555
H(12A) H(15) 2.915 ? . 3_555
H(12A) H(36) 3.339 ? . 3_555
H(12A) H(35) 2.562 ? . 3_555
H(12B) F(5A) 2.386 ? . 3_556
H(12B) F(4B) 3.333 ? . 3_556
H(12B) F(5B) 2.548 ? . 3_556
H(12B) C(6) 3.539 ? . 2_545
H(12B) H(7) 3.464 ? . 2_545
H(12B) H(6A) 3.546 ? . 2_545
H(12B) H(23) 2.958 ? . 2_545
H(12B) H(36) 3.545 ? . 3_555
H(12B) H(35) 3.549 ? . 3_555
H(12C) C(6) 3.544 ? . 2_545
H(12C) H(23) 2.688 ? . 2_545
H(12C) H(15) 3.184 ? . 3_555
H(11A) F(2) 2.989 ? . 3_556
H(11A) F(5A) 2.876 ? . 3_556
H(11A) F(4B) 2.824 ? . 3_556
H(11A) F(5B) 3.505 ? . 3_556
H(11A) H(11C) 3.307 ? . 3_556
H(11B) F(2) 2.700 ? . 3_556
H(11B) F(5A) 3.122 ? . 3_556
H(11B) F(4B) 3.511 ? . 3_556
H(11B) F(5B) 3.323 ? . 3_556
H(11B) C(25) 3.227 ? . 3_556
H(11B) H(25) 2.869 ? . 3_556
H(11B) H(35) 3.535 ? . 3_555
H(11B) H(11C) 3.322 ? . 3_556
H(11C) F(2) 2.856 ? . .
H(11C) C(11) 3.470 ? . 3_556
H(11C) H(11A) 3.307 ? . 3_556
H(11C) H(11B) 3.322 ? . 3_556
H(11C) H(11C) 3.207 ? . 3_556
H(31A) F(1) 2.856 ? . 4_554
H(31A) C(26) 3.477 ? . 3_656
H(31A) H(26) 3.092 ? . 3_656
H(31A) H(31B) 3.229 ? . 3_655
H(31B) C(33) 3.031 ? . 3_655
H(31B) C(38) 3.035 ? . 3_655
H(31B) C(37) 3.407 ? . 3_655
H(31B) C(34) 3.389 ? . 3_655
H(31B) C(31) 3.068 ? . 3_655
H(31B) H(38) 3.323 ? . 3_655
H(31B) H(31A) 3.229 ? . 3_655
H(31B) H(31B) 2.254 ? . 3_655
H(31C) C(37) 3.566 ? . 3_655
H(31C) C(36) 3.514 ? . 3_655
H(31C) H(26) 3.474 ? . 3_656
H(32A) F(3A) 2.760 ? . 2_545
H(32A) F(3B) 2.977 ? . 2_545
H(32A) H(23) 2.949 ? . 2_545
H(32B) F(3A) 3.383 ? . 2_545
H(32B) F(3B) 3.149 ? . 2_545
H(32B) H(23) 3.090 ? . 2_545
H(32C) P(4) 3.597 ? . 2_545
H(32C) F(3A) 2.812 ? . 2_545
H(32C) F(4A) 2.854 ? . 2_545
H(32C) F(1) 3.104 ? . 2_545
H(32C) F(3B) 2.495 ? . 2_545

loop_
_geom_torsion_atom_site_label_1
_geom_torsion_atom_site_label_2
_geom_torsion_atom_site_label_3
_geom_torsion_atom_site_label_4
_geom_torsion
_geom_torsion_publ_flag
_geom_torsion_site_symmetry_1
_geom_torsion_site_symmetry_2
_geom_torsion_site_symmetry_3
_geom_torsion_site_symmetry_4
P(2) Rh(1) P(1) C(13) 173.92(19) ? . . . .
P(2) Rh(1) P(1) C(12) -67.0(2) ? . . . .
P(2) Rh(1) P(1) C(11) 55.3(2) ? . . . .
P(1) Rh(1) P(2) C(23) -85.50(18) ? . . . .
P(1) Rh(1) P(2) C(21) 158.3(2) ? . . . .
P(1) Rh(1) P(2) C(22) 40.5(2) ? . . . .
P(2) Rh(1) P(3) C(33) 155.9(2) ? . . . .
P(2) Rh(1) P(3) C(31) -86.5(2) ? . . . .
P(2) Rh(1) P(3) C(32) 32.3(2) ? . . . .
P(3) Rh(1) P(2) C(23) 172.86(18) ? . . . .
P(3) Rh(1) P(2) C(21) 56.7(2) ? . . . .
P(3) Rh(1) P(2) C(22) -61.1(2) ? . . . .
P(2) Rh(1) C(3) C(5) 59.8(3) ? . . . .
P(2) Rh(1) C(3) C(2) 164.2(2) ? . . . .
C(3) Rh(1) P(2) C(23) 2.0(2) ? . . . .
C(3) Rh(1) P(2) C(21) -114.1(2) ? . . . .
C(3) Rh(1) P(2) C(22) 128.0(2) ? . . . .
P(2) Rh(1) C(2) C(3) -39.6(5) ? . . . .
P(2) Rh(1) C(2) C(7) 63.1(5) ? . . . .
C(2) Rh(1) P(2) C(23) 30.6(4) ? . . . .
C(2) Rh(1) P(2) C(21) -85.6(4) ? . . . .
C(2) Rh(1) P(2) C(22) 156.6(4) ? . . . .
P(2) Rh(1) C(1) C(7) -165.6(2) ? . . . .
P(2) Rh(1) C(1) C(4) -59.9(3) ? . . . .
C(1) Rh(1) P(2) C(23) 83.9(2) ? . . . .
C(1) Rh(1) P(2) C(21) -32.3(2) ? . . . .
C(1) Rh(1) P(2) C(22) -150.1(2) ? . . . .
P(2) Rh(1) C(4) C(5) -132.0(2) ? . . . .
P(2) Rh(1) C(4) C(1) 122.6(2) ? . . . .
C(4) Rh(1) P(2) C(23) 53.8(2) ? . . . .
C(4) Rh(1) P(2) C(21) -62.4(2) ? . . . .
C(4) Rh(1) P(2) C(22) 179.8(2) ? . . . .
P(1) Rh(1) P(3) C(33) 61.1(2) ? . . . .
P(1) Rh(1) P(3) C(31) 178.7(2) ? . . . .
P(1) Rh(1) P(3) C(32) -62.5(2) ? . . . .
P(3) Rh(1) P(1) C(13) -87.78(19) ? . . . .
P(3) Rh(1) P(1) C(12) 31.3(2) ? . . . .
P(3) Rh(1) P(1) C(11) 153.6(2) ? . . . .
P(1) Rh(1) C(3) C(5) 151.0(3) ? . . . .
P(1) Rh(1) C(3) C(2) -104.6(2) ? . . . .
C(3) Rh(1) P(1) C(13) 49.0(2) ? . . . .
C(3) Rh(1) P(1) C(12) 168.0(2) ? . . . .
C(3) Rh(1) P(1) C(11) -69.6(2) ? . . . .
P(1) Rh(1) C(2) C(3) 76.1(2) ? . . . .
P(1) Rh(1) C(2) C(7) 178.8(2) ? . . . .
C(2) Rh(1) P(1) C(13) 12.3(2) ? . . . .
C(2) Rh(1) P(1) C(12) 131.4(2) ? . . . .
C(2) Rh(1) P(1) C(11) -106.3(2) ? . . . .
P(1) Rh(1) C(1) C(7) -18.0(6) ? . . . .
P(1) Rh(1) C(1) C(4) 87.7(4) ? . . . .
C(1) Rh(1) P(1) C(13) 25.3(4) ? . . . .
C(1) Rh(1) P(1) C(12) 144.3(4) ? . . . .
C(1) Rh(1) P(1) C(11) -93.3(4) ? . . . .
P(1) Rh(1) C(4) C(5) -42.7(3) ? . . . .
P(1) Rh(1) C(4) C(1) -148.1(2) ? . . . .
C(4) Rh(1) P(1) C(13) 87.6(2) ? . . . .
C(4) Rh(1) P(1) C(12) -153.3(3) ? . . . .
C(4) Rh(1) P(1) C(11) -31.0(3) ? . . . .
P(3) Rh(1) C(3) C(5) -107.0(3) ? . . . .
P(3) Rh(1) C(3) C(2) -2.5(3) ? . . . .
C(3) Rh(1) P(3) C(33) -35.0(2) ? . . . .
C(3) Rh(1) P(3) C(31) 82.5(3) ? . . . .
C(3) Rh(1) P(3) C(32) -158.6(3) ? . . . .
P(3) Rh(1) C(2) C(3) 178.2(2) ? . . . .
P(3) Rh(1) C(2) C(7) -79.0(2) ? . . . .
C(2) Rh(1) P(3) C(33) -36.6(2) ? . . . .
C(2) Rh(1) P(3) C(31) 81.0(2) ? . . . .
C(2) Rh(1) P(3) C(32) -160.2(3) ? . . . .
P(3) Rh(1) C(1) C(7) 97.3(3) ? . . . .
P(3) Rh(1) C(1) C(4) -156.9(2) ? . . . .
C(1) Rh(1) P(3) C(33) -100.4(2) ? . . . .
C(1) Rh(1) P(3) C(31) 17.1(2) ? . . . .
C(1) Rh(1) P(3) C(32) 136.0(3) ? . . . .
P(3) Rh(1) C(4) C(5) 132.1(2) ? . . . .
P(3) Rh(1) C(4) C(1) 26.7(3) ? . . . .
C(4) Rh(1) P(3) C(33) -115.5(2) ? . . . .
C(4) Rh(1) P(3) C(31) 2.1(3) ? . . . .
C(4) Rh(1) P(3) C(32) 120.9(3) ? . . . .
C(3) Rh(1) C(2) C(7) 102.7(4) ? . . . .
C(2) Rh(1) C(3) C(5) -104.4(4) ? . . . .
C(3) Rh(1) C(1) C(7) -42.4(3) ? . . . .
C(3) Rh(1) C(1) C(4) 63.3(3) ? . . . .
C(1) Rh(1) C(3) C(5) -37.2(3) ? . . . .
C(1) Rh(1) C(3) C(2) 67.2(3) ? . . . .
C(3) Rh(1) C(4) C(5) 1.8(2) ? . . . .
C(3) Rh(1) C(4) C(1) -103.7(3) ? . . . .
C(4) Rh(1) C(3) C(5) -1.8(2) ? . . . .
C(4) Rh(1) C(3) C(2) 102.6(3) ? . . . .
C(2) Rh(1) C(1) C(7) -3.7(2) ? . . . .
C(2) Rh(1) C(1) C(4) 102.0(3) ? . . . .
C(1) Rh(1) C(2) C(3) -99.0(3) ? . . . .
C(1) Rh(1) C(2) C(7) 3.7(2) ? . . . .
C(2) Rh(1) C(4) C(5) 39.9(3) ? . . . .
C(2) Rh(1) C(4) C(1) -65.6(3) ? . . . .
C(4) Rh(1) C(2) C(3) -63.5(2) ? . . . .
C(4) Rh(1) C(2) C(7) 39.2(3) ? . . . .
C(1) Rh(1) C(4) C(5) 105.5(4) ? . . . .
C(4) Rh(1) C(1) C(7) -105.7(4) ? . . . .
Rh(1) P(2) C(23) C(24) 2.2(4) ? . . . .
Rh(1) P(2) C(23) C(28) -177.0(3) ? . . . .
C(21) P(2) C(23) C(24) 122.7(4) ? . . . .
C(21) P(2) C(23) C(28) -56.5(4) ? . . . .
C(22) P(2) C(23) C(24) -133.9(4) ? . . . .
C(22) P(2) C(23) C(28) 46.9(4) ? . . . .
Rh(1) P(1) C(13) C(18) -106.4(4) ? . . . .
Rh(1) P(1) C(13) C(14) 76.1(4) ? . . . .
C(12) P(1) C(13) C(18) 124.3(4) ? . . . .
C(12) P(1) C(13) C(14) -53.2(4) ? . . . .
C(11) P(1) C(13) C(18) 18.5(5) ? . . . .
C(11) P(1) C(13) C(14) -159.1(4) ? . . . .
Rh(1) P(3) C(33) C(38) 67.1(4) ? . . . .
Rh(1) P(3) C(33) C(34) -112.6(4) ? . . . .
C(31) P(3) C(33) C(38) -59.4(5) ? . . . .
C(31) P(3) C(33) C(34) 120.9(5) ? . . . .
C(32) P(3) C(33) C(38) -160.7(5) ? . . . .
C(32) P(3) C(33) C(34) 19.6(5) ? . . . .
C(3) C(5) C(4) Rh(1) -2.3(3) ? . . . .
C(3) C(5) C(4) C(1) 70.3(4) ? . . . .
C(4) C(5) C(3) Rh(1) 2.4(3) ? . . . .
C(4) C(5) C(3) C(2) -70.1(4) ? . . . .
C(3) C(5) C(6) C(7) -51.4(4) ? . . . .
C(6) C(5) C(3) Rh(1) 105.4(3) ? . . . .
C(6) C(5) C(3) C(2) 32.9(5) ? . . . .
C(4) C(5) C(6) C(7) 50.9(4) ? . . . .
C(6) C(5) C(4) Rh(1) -105.9(3) ? . . . .
C(6) C(5) C(4) C(1) -33.2(4) ? . . . .
Rh(1) C(3) C(2) C(7) -94.2(3) ? . . . .
C(5) C(3) C(2) Rh(1) 95.3(3) ? . . . .
C(5) C(3) C(2) C(7) 1.2(5) ? . . . .
Rh(1) C(2) C(7) C(1) -5.0(3) ? . . . .
Rh(1) C(2) C(7) C(6) -107.7(3) ? . . . .
C(3) C(2) C(7) C(1) 68.3(4) ? . . . .
C(3) C(2) C(7) C(6) -34.4(5) ? . . . .
C(2) C(7) C(1) Rh(1) 4.8(3) ? . . . .
C(2) C(7) C(1) C(4) -69.5(4) ? . . . .
C(2) C(7) C(6) C(5) 52.0(4) ? . . . .
C(1) C(7) C(6) C(5) -51.1(4) ? . . . .
C(6) C(7) C(1) Rh(1) 108.0(3) ? . . . .
C(6) C(7) C(1) C(4) 33.7(5) ? . . . .
Rh(1) C(1) C(4) C(5) -91.8(3) ? . . . .
C(7) C(1) C(4) Rh(1) 91.3(3) ? . . . .
C(7) C(1) C(4) C(5) -0.5(5) ? . . . .
P(2) C(23) C(24) C(25) -177.6(4) ? . . . .
P(2) C(23) C(28) C(27) 178.2(4) ? . . . .
C(24) C(23) C(28) C(27) -1.1(7) ? . . . .
C(28) C(23) C(24) C(25) 1.6(7) ? . . . .
C(23) C(24) C(25) C(26) -0.8(8) ? . . . .
C(24) C(25) C(26) C(27) -0.7(8) ? . . . .
C(25) C(26) C(27) C(28) 1.3(8) ? . . . .
C(26) C(27) C(28) C(23) -0.4(7) ? . . . .
P(1) C(13) C(18) C(17) -175.9(4) ? . . . .
P(1) C(13) C(14) C(15) 175.6(4) ? . . . .
C(18) C(13) C(14) C(15) -2.0(8) ? . . . .
C(14) C(13) C(18) C(17) 1.6(8) ? . . . .
C(13) C(18) C(17) C(16) 1.1(9) ? . . . .
C(18) C(17) C(16) C(15) -3.5(10) ? . . . .
C(17) C(16) C(15) C(14) 3.2(10) ? . . . .
C(16) C(15) C(14) C(13) -0.4(9) ? . . . .
P(3) C(33) C(38) C(37) -178.9(5) ? . . . .
P(3) C(33) C(34) C(35) 178.8(4) ? . . . .
C(38) C(33) C(34) C(35) -0.9(8) ? . . . .
C(34) C(33) C(38) C(37) 0.8(9) ? . . . .
C(33) C(38) C(37) C(36) -0.3(8) ? . . . .
C(38) C(37) C(36) C(35) 0.0(11) ? . . . .
C(37) C(36) C(35) C(34) -0.2(9) ? . . . .
C(36) C(35) C(34) C(33) 0.6(10) ? . . . .
